data_4300009
loop_
_publ_author_name
'Craig C. McLauchlan'
'James A. Ibers'

_publ_section_title
;
Facile Syntheses and Structures of New Metal-Maleonitrilediselenolates
[K([2.2.2]-cryptand)]3[Ag(Se2C2(CN)2)(Se6)],
[K([2.2.2]-cryptand)]2[Ni(Se2C2(CN)2)2], and Ni(dppp)(Se2C2(CN)2)
;
_journal_name_full 'Inorganic Chemistry'
_journal_page_first 1046
_journal_page_last 1048
_journal_paper_doi 10.1021/ic9901719
_journal_volume 39
_journal_year 2000
_chemical_formula_moiety '(K C18 H36 O6 N2)2 (Ni Se4 C8 N4)'
_chemical_formula_sum 'C44 H72 K2 N8 Ni O12 Se4'
_chemical_formula_weight 1357.85
_chemical_name_common
;
bis(potassium-[2.2.2]-cryptand) bis(maleonitrilediselenolate)nickelate(ii)
;
_chemical_name_systematic
; 
bis(potassium-4,7,13,16,21,24-hexaoxa-1,10-diazobicyclo[8.8.8]hexacosane)
bis(cis-1,2-dicyano,1,2-diselenato-ethene-Se-Se')nickelate(ii)
;
_space_group_IT_number 14
_symmetry_cell_setting monoclinic
_symmetry_space_group_name_Hall '-P 2ybc'
_symmetry_space_group_name_H-M 'P 1 21/c 1'
_atom_sites_solution_hydrogens geom
_atom_sites_solution_primary direct
_atom_sites_solution_secondary difmap
_audit_creation_method SHELXL-97
_cell_angle_alpha 90.00
_cell_angle_beta 107.644(2)
_cell_angle_gamma 90.00
_cell_formula_units_Z 2
_cell_length_a 12.2196(11)
_cell_length_b 15.8602(15)
_cell_length_c 15.3055(14)
_cell_measurement_reflns_used 4989
_cell_measurement_temperature 153(2)
_cell_measurement_theta_max 25.00
_cell_measurement_theta_min 1.75
_cell_volume 2826.7(5)
_computing_cell_refinement 'SMART Version 5.101 (Bruker, 1997)'
_computing_data_collection 'SMART Version 5.101 (Bruker, 1997)'
_computing_data_reduction 'SAINT-Plus Version 5.101 (Bruker, 1997)'
_computing_molecular_graphics 'SHELXTL-97 (Sheldrick, 1997)'
_computing_publication_material 'SHELXTL-97 (Sheldrick, 1997)'
_computing_structure_refinement 'SHELXL-97 (Sheldrick, 1997)'
_computing_structure_solution 'SHELXS-97 (Sheldrick, 1990)'
_diffrn_ambient_temperature 153(2)
_diffrn_measured_fraction_theta_full 1.000
_diffrn_measured_fraction_theta_max 1.000
_diffrn_measurement_device_type 'Bruker AXS SMART-1000 CCD'
_diffrn_measurement_method '/w scans'
_diffrn_radiation_monochromator graphite
_diffrn_radiation_source 'standard sealed tube'
_diffrn_radiation_type MoK\a
_diffrn_radiation_wavelength 0.71073
_diffrn_reflns_av_R_equivalents 0.0673
_diffrn_reflns_av_sigmaI/netI 0.0879
_diffrn_reflns_limit_h_max 14
_diffrn_reflns_limit_h_min -14
_diffrn_reflns_limit_k_max 18
_diffrn_reflns_limit_k_min -18
_diffrn_reflns_limit_l_max 18
_diffrn_reflns_limit_l_min -18
_diffrn_reflns_number 20947
_diffrn_reflns_theta_full 25.00
_diffrn_reflns_theta_max 25.00
_diffrn_reflns_theta_min 1.75
_diffrn_standards_decay_% '< 2'
_exptl_absorpt_coefficient_mu 3.128
_exptl_absorpt_correction_T_max 0.86330
_exptl_absorpt_correction_T_min 0.64423
_exptl_absorpt_correction_type numerical
_exptl_absorpt_process_details 'face indexed (Sheldrick, 1997)'
_exptl_crystal_colour red
_exptl_crystal_density_diffrn 1.595
_exptl_crystal_density_method 'not measured'
_exptl_crystal_description block
_exptl_crystal_F_000 1380
_exptl_crystal_size_max .160
_exptl_crystal_size_mid .140
_exptl_crystal_size_min .082
_refine_diff_density_max 0.646
_refine_diff_density_min -0.513
_refine_diff_density_rms 0.100
_refine_ls_extinction_method none
_refine_ls_goodness_of_fit_ref 0.970
_refine_ls_hydrogen_treatment 'riding model'
_refine_ls_matrix_type full
_refine_ls_number_parameters 292
_refine_ls_number_reflns 4989
_refine_ls_number_restraints 0
_refine_ls_restrained_S_all 0.970
_refine_ls_R_factor_all 0.0791
_refine_ls_R_factor_gt 0.0405
_refine_ls_shift/su_max 0.039
_refine_ls_shift/su_mean 0.006
_refine_ls_structure_factor_coef Fsqd
_refine_ls_weighting_details
; calc 
  1/[\s^2^(Fo^2^)+(0.0300Fo^2^)^2^] 
;
_refine_ls_weighting_scheme calc
_refine_ls_wR_factor_gt 0.0814
_refine_ls_wR_factor_ref 0.0873
_reflns_number_gt 3101
_reflns_number_total 4989
_reflns_threshold_expression 'I > 2sigma(I)'
_cod_original_sg_symbol_H-M 'P 21/c'
_cod_database_code 4300009

loop_
_symmetry_equiv_pos_as_xyz
'x, y, z'
'-x, y+1/2, -z+1/2'
'-x, -y, -z'
'x, -y-1/2, z-1/2'

loop_
_atom_site_label
_atom_site_type_symbol
_atom_site_fract_x
_atom_site_fract_y
_atom_site_fract_z
_atom_site_U_iso_or_equiv
_atom_site_adp_type
_atom_site_occupancy
_atom_site_symmetry_multiplicity
_atom_site_calc_flag
_atom_site_refinement_flags
_atom_site_disorder_assembly
_atom_site_disorder_group
Ni1 Ni 0.5000 0.0000 0.5000 0.0188(2) Uani 1 2 d S . .
Se1 Se 0.50125(4) 0.08103(3) 0.37619(4) 0.03226(16) Uani 1 1 d . . .
Se2 Se 0.67136(4) 0.05334(4) 0.58985(4) 0.03581(17) Uani 1 1 d . . .
C1 C 0.6446(4) 0.1332(3) 0.4196(3) 0.0190(11) Uani 1 1 d . . .
C2 C 0.7151(4) 0.1213(3) 0.5055(3) 0.0220(11) Uani 1 1 d . . .
C3 C 0.6757(4) 0.1916(3) 0.3585(3) 0.0240(12) Uani 1 1 d . . .
C4 C 0.8261(4) 0.1599(3) 0.5378(3) 0.0233(12) Uani 1 1 d . . .
N1 N 0.6987(4) 0.2383(3) 0.3105(3) 0.0386(12) Uani 1 1 d . . .
N2 N 0.9147(4) 0.1894(3) 0.5627(3) 0.0340(11) Uani 1 1 d . . .
K1 K 0.23438(8) 0.38064(6) 0.45975(7) 0.0225(3) Uani 1 1 d . . .
O1 O 0.0269(3) 0.38090(19) 0.3307(2) 0.0241(8) Uiso 1 1 d . . .
O2 O 0.1403(3) 0.22735(19) 0.3924(2) 0.0254(8) Uiso 1 1 d . . .
O3 O 0.2320(2) 0.53551(19) 0.5319(2) 0.0238(8) Uiso 1 1 d . . .
O4 O 0.1676(2) 0.39248(19) 0.6168(2) 0.0233(8) Uiso 1 1 d . . .
O5 O 0.3736(3) 0.4118(2) 0.3563(2) 0.0256(8) Uiso 1 1 d . . .
O6 O 0.4654(3) 0.34381(19) 0.5357(2) 0.0264(8) Uiso 1 1 d . . .
C5 C 0.0524(4) 0.5241(3) 0.2908(3) 0.0284(13) Uani 1 1 d . . .
H5A H 0.0344 0.5639 0.2386 0.034 Uiso 1 1 calc R . .
H5B H 0.0147 0.5453 0.3354 0.034 Uiso 1 1 calc R . .
C6 C 0.0032(4) 0.4382(3) 0.2565(3) 0.0312(13) Uani 1 1 d . . .
H6A H -0.0809 0.4427 0.2276 0.037 Uiso 1 1 calc R . .
H6B H 0.0377 0.4174 0.2098 0.037 Uiso 1 1 calc R . .
C7 C -0.0250(4) 0.3001(3) 0.3049(3) 0.0280(12) Uani 1 1 d . . .
H7A H -0.0076 0.2793 0.2496 0.034 Uiso 1 1 calc R . .
H7B H -0.1094 0.3045 0.2907 0.034 Uiso 1 1 calc R . .
C8 C 0.0217(4) 0.2406(3) 0.3827(3) 0.0267(12) Uani 1 1 d . . .
H8A H 0.0129 0.2647 0.4398 0.032 Uiso 1 1 calc R . .
H8B H -0.0204 0.1864 0.3701 0.032 Uiso 1 1 calc R . .
C9 C 0.1897(4) 0.1557(3) 0.4452(3) 0.0313(13) Uani 1 1 d . . .
H9A H 0.2630 0.1422 0.4333 0.038 Uiso 1 1 calc R . .
H9B H 0.1375 0.1070 0.4244 0.038 Uiso 1 1 calc R . .
C10 C 0.2129(4) 0.1664(3) 0.5482(3) 0.0315(13) Uani 1 1 d . . .
H10A H 0.1389 0.1760 0.5606 0.038 Uiso 1 1 calc R . .
H10B H 0.2460 0.1134 0.5791 0.038 Uiso 1 1 calc R . .
C11 C 0.2138(4) 0.6007(3) 0.3875(3) 0.0307(13) Uani 1 1 d . . .
H11A H 0.1788 0.6494 0.3486 0.037 Uiso 1 1 calc R . .
H11B H 0.2982 0.6060 0.4025 0.037 Uiso 1 1 calc R . .
C12 C 0.1820(4) 0.6046(3) 0.4749(3) 0.0285(13) Uani 1 1 d . . .
H12A H 0.2098 0.6582 0.5072 0.034 Uiso 1 1 calc R . .
H12B H 0.0975 0.6028 0.4608 0.034 Uiso 1 1 calc R . .
C13 C 0.2104(4) 0.5386(3) 0.6181(3) 0.0273(12) Uani 1 1 d . . .
H13A H 0.1280 0.5498 0.6088 0.033 Uiso 1 1 calc R . .
H13B H 0.2555 0.5848 0.6558 0.033 Uiso 1 1 calc R . .
C14 C 0.2436(4) 0.4564(3) 0.6657(3) 0.0280(12) Uani 1 1 d . . .
H14A H 0.3235 0.4422 0.6687 0.034 Uiso 1 1 calc R . .
H14B H 0.2393 0.4602 0.7292 0.034 Uiso 1 1 calc R . .
C15 C 0.1713(4) 0.3155(3) 0.6669(3) 0.0273(12) Uani 1 1 d . . .
H15A H 0.1026 0.2815 0.6358 0.033 Uiso 1 1 calc R . .
H15B H 0.1675 0.3293 0.7290 0.033 Uiso 1 1 calc R . .
C16 C 0.2774(4) 0.2625(3) 0.6762(3) 0.0287(13) Uani 1 1 d . . .
H16A H 0.3459 0.2952 0.7106 0.034 Uiso 1 1 calc R . .
H16B H 0.2737 0.2116 0.7125 0.034 Uiso 1 1 calc R . .
C17 C 0.2380(4) 0.5109(3) 0.2663(3) 0.0300(13) Uani 1 1 d . . .
H17A H 0.2324 0.5636 0.2305 0.036 Uiso 1 1 calc R . .
H17B H 0.1989 0.4659 0.2232 0.036 Uiso 1 1 calc R . .
C18 C 0.3640(4) 0.4877(3) 0.3068(3) 0.0332(13) Uani 1 1 d . . .
H18A H 0.3995 0.4809 0.2570 0.040 Uiso 1 1 calc R . .
H18B H 0.4051 0.5333 0.3479 0.040 Uiso 1 1 calc R . .
C19 C 0.4905(4) 0.3861(3) 0.3945(4) 0.0367(14) Uani 1 1 d . . .
H19A H 0.5370 0.4336 0.4283 0.044 Uiso 1 1 calc R . .
H19B H 0.5222 0.3689 0.3449 0.044 Uiso 1 1 calc R . .
C20 C 0.4953(4) 0.3143(3) 0.4577(3) 0.0343(13) Uani 1 1 d . . .
H20A H 0.4411 0.2697 0.4260 0.041 Uiso 1 1 calc R . .
H20B H 0.5737 0.2901 0.4774 0.041 Uiso 1 1 calc R . .
C21 C 0.4923(4) 0.2856(3) 0.6109(3) 0.0329(13) Uani 1 1 d . . .
H21A H 0.4926 0.3165 0.6671 0.040 Uiso 1 1 calc R . .
H21B H 0.5708 0.2636 0.6202 0.040 Uiso 1 1 calc R . .
C22 C 0.4113(4) 0.2119(3) 0.5990(3) 0.0323(13) Uani 1 1 d . . .
H22A H 0.4133 0.1793 0.5443 0.039 Uiso 1 1 calc R . .
H22B H 0.4386 0.1744 0.6530 0.039 Uiso 1 1 calc R . .
N3 N 0.1771(3) 0.5228(2) 0.3347(3) 0.0226(9) Uani 1 1 d . . .
N4 N 0.2913(3) 0.2363(2) 0.5884(3) 0.0247(10) Uani 1 1 d . . .

loop_
_atom_site_aniso_label
_atom_site_aniso_U_11
_atom_site_aniso_U_22
_atom_site_aniso_U_33
_atom_site_aniso_U_23
_atom_site_aniso_U_13
_atom_site_aniso_U_12
Ni1 0.0161(5) 0.0186(5) 0.0196(5) -0.0006(4) 0.0021(4) -0.0010(4)
Se1 0.0276(3) 0.0383(4) 0.0273(3) 0.0001(3) 0.0030(2) -0.0061(3)
Se2 0.0276(3) 0.0408(4) 0.0326(3) 0.0086(3) -0.0006(3) -0.0071(3)
C1 0.016(3) 0.016(3) 0.025(3) -0.001(2) 0.006(2) 0.002(2)
C2 0.019(3) 0.018(3) 0.030(3) -0.002(2) 0.009(2) 0.000(2)
C3 0.016(3) 0.029(3) 0.020(3) -0.007(2) -0.005(2) -0.001(2)
C4 0.024(3) 0.025(3) 0.020(3) 0.007(2) 0.005(2) 0.004(2)
N1 0.037(3) 0.045(3) 0.028(3) 0.004(2) 0.000(2) -0.013(2)
N2 0.028(3) 0.043(3) 0.028(3) 0.010(2) 0.005(2) -0.005(2)
K1 0.0204(6) 0.0244(6) 0.0215(6) -0.0009(5) 0.0045(5) -0.0001(5)
C5 0.030(3) 0.029(3) 0.024(3) 0.009(2) 0.005(2) 0.001(2)
C6 0.025(3) 0.040(4) 0.023(3) 0.005(3) 0.000(2) 0.001(3)
C7 0.026(3) 0.032(3) 0.023(3) -0.005(2) 0.003(2) -0.005(2)
C8 0.025(3) 0.022(3) 0.033(3) -0.004(2) 0.010(2) -0.006(2)
C9 0.030(3) 0.022(3) 0.038(3) -0.004(2) 0.005(3) 0.001(2)
C10 0.036(3) 0.020(3) 0.034(3) 0.000(2) 0.005(3) -0.004(2)
C11 0.032(3) 0.025(3) 0.031(3) 0.005(2) 0.004(3) -0.002(2)
C12 0.038(3) 0.017(3) 0.028(3) -0.001(2) 0.005(3) 0.004(2)
C13 0.028(3) 0.025(3) 0.026(3) -0.006(2) 0.004(2) -0.002(2)
C14 0.026(3) 0.034(3) 0.024(3) -0.008(2) 0.006(2) -0.002(2)
C15 0.034(3) 0.026(3) 0.022(3) 0.000(2) 0.009(2) -0.006(2)
C16 0.038(3) 0.024(3) 0.019(3) 0.003(2) 0.001(2) -0.004(2)
C17 0.031(3) 0.033(3) 0.027(3) 0.003(2) 0.010(2) 0.001(3)
C18 0.028(3) 0.042(4) 0.036(3) -0.002(3) 0.019(3) -0.004(3)
C19 0.022(3) 0.055(4) 0.036(3) -0.009(3) 0.014(3) 0.003(3)
C20 0.023(3) 0.040(4) 0.035(3) -0.006(3) 0.002(2) 0.010(3)
C21 0.016(3) 0.043(4) 0.034(3) -0.001(3) 0.000(2) 0.002(3)
C22 0.030(3) 0.030(3) 0.032(3) 0.005(2) 0.002(3) 0.005(3)
N3 0.021(2) 0.024(2) 0.022(2) 0.0003(18) 0.0068(19) -0.0014(18)
N4 0.025(2) 0.022(2) 0.024(2) -0.0014(19) 0.0027(19) -0.0014(19)

loop_
_atom_type_symbol
_atom_type_description
_atom_type_scat_dispersion_real
_atom_type_scat_dispersion_imag
_atom_type_scat_source
C C 0.0033 0.0016 'International Tables Vol C Tables 4.2.6.8 and 6.1.1.4'
H H 0.0000 0.0000 'International Tables Vol C Tables 4.2.6.8 and 6.1.1.4'
N N 0.0061 0.0033 'International Tables Vol C Tables 4.2.6.8 and 6.1.1.4'
O O 0.0106 0.0060 'International Tables Vol C Tables 4.2.6.8 and 6.1.1.4'
K K 0.2009 0.2494 'International Tables Vol C Tables 4.2.6.8 and 6.1.1.4'
Ni Ni 0.3393 1.1124 'International Tables Vol C Tables 4.2.6.8 and 6.1.1.4'
Se Se -0.0929 2.2259 'International Tables Vol C Tables 4.2.6.8 and 6.1.1.4'

loop_
_geom_angle_atom_site_label_1
_geom_angle_atom_site_label_2
_geom_angle_atom_site_label_3
_geom_angle
_geom_angle_site_symmetry_1
_geom_angle_site_symmetry_3
_geom_angle_publ_flag
Se2 Ni1 Se2 180.00(4) 3_656 . no
Se2 Ni1 Se1 93.169(19) 3_656 3_656 no
Se2 Ni1 Se1 86.831(19) . 3_656 no
Se2 Ni1 Se1 86.831(19) 3_656 . no
Se2 Ni1 Se1 93.169(19) . . yes
Se1 Ni1 Se1 180.0 3_656 . no
C1 Se1 Ni1 101.23(14) . . yes
C2 Se2 Ni1 101.44(14) . . yes
C2 C1 C3 120.3(4) . . yes
C2 C1 Se1 122.5(4) . . yes
C3 C1 Se1 117.1(3) . . no
C1 C2 C4 122.3(4) . . yes
C1 C2 Se2 121.2(3) . . yes
C4 C2 Se2 116.4(3) . . no
N1 C3 C1 178.8(5) . . yes
N2 C4 C2 178.9(6) . . yes
O3 K1 O5 99.23(10) . . no
O3 K1 O1 100.02(10) . . no
O5 K1 O1 100.94(10) . . no
O3 K1 O2 154.54(10) . . no
O5 K1 O2 101.99(10) . . no
O1 K1 O2 62.26(9) . . no
O3 K1 O4 62.64(9) . . no
O5 K1 O4 154.31(10) . . no
O1 K1 O4 100.17(9) . . no
O2 K1 O4 100.70(9) . . no
O3 K1 O6 98.98(9) . . no
O5 K1 O6 62.70(9) . . no
O1 K1 O6 156.75(10) . . no
O2 K1 O6 103.16(10) . . no
O4 K1 O6 100.40(9) . . no
O3 K1 N3 62.09(10) . . no
O5 K1 N3 62.59(10) . . no
O1 K1 N3 62.06(10) . . no
O2 K1 N3 116.71(10) . . no
O4 K1 N3 116.37(10) . . no
O6 K1 N3 116.87(10) . . no
O3 K1 N4 117.47(10) . . no
O5 K1 N4 117.97(11) . . no
O1 K1 N4 117.81(10) . . no
O2 K1 N4 63.49(10) . . no
O4 K1 N4 63.05(10) . . no
O6 K1 N4 63.50(10) . . no
N3 K1 N4 179.41(11) . . no
O3 K1 C20 114.59(11) . . no
O5 K1 C20 44.29(11) . . no
O1 K1 C20 132.49(11) . . no
O2 K1 C20 90.54(11) . . no
O4 K1 C20 123.94(11) . . no
O6 K1 C20 24.57(10) . . no
N3 K1 C20 106.04(12) . . no
N4 K1 C20 74.49(12) . . no
O3 K1 C8 130.14(11) . . no
O5 K1 C8 118.34(11) . . no
O1 K1 C8 44.54(10) . . no
O2 K1 C8 24.66(10) . . no
O4 K1 C8 87.10(11) . . no
O6 K1 C8 126.25(11) . . no
N3 K1 C8 106.06(11) . . no
N4 K1 C8 73.89(11) . . no
C20 K1 C8 115.18(12) . . no
O3 K1 C14 44.62(10) . . no
O5 K1 C14 129.84(11) . . no
O1 K1 C14 116.41(11) . . no
O2 K1 C14 124.16(11) . . no
O4 K1 C14 24.73(9) . . no
O6 K1 C14 86.62(11) . . no
N3 K1 C14 105.96(11) . . no
N4 K1 C14 73.55(11) . . no
C20 K1 C14 111.09(12) . . no
C8 K1 C14 111.78(12) . . no
C6 O1 C7 112.8(3) . . no
C6 O1 K1 120.5(3) . . no
C7 O1 K1 116.1(2) . . no
C9 O2 C8 114.8(4) . . no
C9 O2 K1 115.9(3) . . no
C8 O2 K1 101.8(2) . . no
C13 O3 C12 112.1(3) . . no
C13 O3 K1 116.1(2) . . no
C12 O3 K1 120.6(3) . . no
C14 O4 C15 114.5(3) . . no
C14 O4 K1 100.8(2) . . no
C15 O4 K1 115.9(2) . . no
C18 O5 C19 111.9(4) . . no
C18 O5 K1 120.5(3) . . no
C19 O5 K1 116.0(3) . . no
C21 O6 C20 113.9(4) . . no
C21 O6 K1 115.4(3) . . no
C20 O6 K1 101.8(2) . . no
N3 C5 C6 113.2(4) . . no
O1 C6 C5 109.6(4) . . no
O1 C7 C8 108.4(4) . . no
O2 C8 C7 107.9(4) . . no
O2 C8 K1 53.6(2) . . no
C7 C8 K1 86.0(3) . . no
O2 C9 C10 114.4(4) . . no
N4 C10 C9 114.2(4) . . no
N3 C11 C12 114.0(4) . . no
O3 C12 C11 109.6(4) . . no
O3 C13 C14 108.9(4) . . no
O4 C14 C13 109.2(4) . . no
O4 C14 K1 54.4(2) . . no
C13 C14 K1 85.8(3) . . no
O4 C15 C16 114.2(4) . . no
N4 C16 C15 113.9(4) . . no
N3 C17 C18 114.1(4) . . no
O5 C18 C17 109.6(4) . . no
O5 C19 C20 108.8(4) . . no
O6 C20 C19 108.9(4) . . no
O6 C20 K1 53.6(2) . . no
C19 C20 K1 85.1(3) . . no
O6 C21 C22 114.9(4) . . no
N4 C22 C21 113.8(4) . . no
C17 N3 C5 110.8(4) . . no
C17 N3 C11 111.4(4) . . no
C5 N3 C11 109.9(4) . . no
C17 N3 K1 107.3(3) . . no
C5 N3 K1 108.8(3) . . no
C11 N3 K1 108.6(3) . . no
C16 N4 C10 110.8(4) . . no
C16 N4 C22 111.1(4) . . no
C10 N4 C22 110.3(4) . . no
C16 N4 K1 108.8(3) . . no
C10 N4 K1 108.2(3) . . no
C22 N4 K1 107.5(3) . . no

loop_
_geom_bond_atom_site_label_1
_geom_bond_atom_site_label_2
_geom_bond_distance
_geom_bond_site_symmetry_2
_geom_bond_publ_flag
Ni1 Se1 2.2935(5) 3_656 no
Ni1 Se1 2.2935(5) . yes
Ni1 Se2 2.2904(5) 3_656 no
Ni1 Se2 2.2904(5) . yes
Se1 C1 1.868(4) . yes
Se2 C2 1.879(5) . yes
C1 C2 1.350(6) . yes
C1 C3 1.446(7) . yes
C2 C4 1.432(6) . yes
C3 N1 1.138(6) . yes
C4 N2 1.134(5) . yes
K1 O3 2.697(3) . no
K1 O5 2.697(3) . no
K1 O1 2.701(3) . no
K1 O2 2.753(3) . no
K1 O4 2.769(3) . no
K1 O6 2.770(3) . no
K1 N3 2.903(4) . no
K1 N4 2.961(4) . no
K1 C20 3.367(5) . no
K1 C8 3.349(5) . no
K1 C14 3.344(5) . no
O1 C6 1.414(5) . no
O1 C7 1.431(5) . no
O2 C9 1.419(5) . no
O2 C8 1.427(5) . no
O3 C13 1.422(5) . no
O3 C12 1.419(5) . no
O4 C14 1.424(5) . no
O4 C15 1.435(5) . no
O5 C18 1.409(5) . no
O5 C19 1.429(5) . no
O6 C21 1.434(5) . no
O6 C20 1.430(5) . no
C5 N3 1.468(5) . no
C5 C6 1.518(6) . no
C7 C8 1.490(6) . no
C9 C10 1.524(6) . no
C10 N4 1.473(6) . no
C11 N3 1.469(6) . no
C11 C12 1.504(6) . no
C13 C14 1.490(6) . no
C15 C16 1.514(6) . no
C16 N4 1.465(6) . no
C17 N3 1.469(5) . no
C17 C18 1.521(6) . no
C19 C20 1.483(7) . no
C21 C22 1.506(6) . no
C22 N4 1.477(6) . no
